data_1548623
loop_
_publ_author_name
'Gruene, T.'
'Teng, Li.'
'Van Genderen, E.'
'Pinar, A. B.'
'Van Bokhoven, J. A.'

_publ_section_title
;
 Characterization at the level of individual crystals: single crystal MFI
 type zeolite grains
;
_journal_name_full 'Chemistry - A European Journal'
_journal_paper_doi 10.1002/chem.201704213
_journal_year 2017
_chemical_formula_sum 'O24 Si12'
_chemical_formula_weight 721.20
_space_group_crystal_system orthorhombic
_space_group_IT_number 62
_space_group_name_Hall '-P 2ac 2n'
_space_group_name_H-M_alt 'P n m a'
_symmetry_space_group_name_Hall '-P 2ac 2n'
_symmetry_space_group_name_H-M 'P n m a'
_atom_sites_solution_hydrogens .
_audit_creation_method SHELXL-2016/6
_cell_angle_alpha 90
_cell_angle_beta 90
_cell_angle_gamma 90
_cell_formula_units_Z 8
_cell_length_a 20.03(4)
_cell_length_b 20.08(2)
_cell_length_c 13.775(13)
_cell_measurement_temperature 293(2)
_cell_volume 5540(13)
_computing_structure_refinement 'SHELXL-2016/6 (Sheldrick, 2016)'
_computing_structure_solution 'SHELXT 2014/5 (Sheldrick, 2014)'
_diffrn_ambient_temperature 293(2)
_diffrn_measured_fraction_theta_full 0.590
_diffrn_measured_fraction_theta_max 0.590
_diffrn_radiation_wavelength 0.02508
_diffrn_reflns_av_R_equivalents 0.2069
_diffrn_reflns_av_unetI/netI 0.1783
_diffrn_reflns_Laue_measured_fraction_full 0.590
_diffrn_reflns_Laue_measured_fraction_max 0.590
_diffrn_reflns_limit_h_max 14
_diffrn_reflns_limit_h_min -14
_diffrn_reflns_limit_k_max 18
_diffrn_reflns_limit_k_min -18
_diffrn_reflns_limit_l_max 12
_diffrn_reflns_limit_l_min -12
_diffrn_reflns_number 5229
_diffrn_reflns_point_group_measured_fraction_full 0.590
_diffrn_reflns_point_group_measured_fraction_max 0.590
_diffrn_reflns_theta_full 0.677
_diffrn_reflns_theta_max 0.677
_diffrn_reflns_theta_min 0.063
_exptl_absorpt_coefficient_mu 0.276
_exptl_crystal_density_diffrn 1.730
_exptl_crystal_F_000 940
_refine_diff_density_max 0.187
_refine_diff_density_min -0.243
_refine_diff_density_rms 0.056
_refine_ls_extinction_coef .
_refine_ls_extinction_method none
_refine_ls_goodness_of_fit_ref 1.456
_refine_ls_hydrogen_treatment undef
_refine_ls_matrix_type full
_refine_ls_number_parameters 149
_refine_ls_number_reflns 1485
_refine_ls_number_restraints 48
_refine_ls_restrained_S_all 1.435
_refine_ls_R_factor_all 0.2932
_refine_ls_R_factor_gt 0.2072
_refine_ls_shift/su_max 0.000
_refine_ls_shift/su_mean 0.000
_refine_ls_structure_factor_coef Fsqd
_refine_ls_weighting_details 'w=1/[\s^2^(Fo^2^)+(0.2000P)^2^] where P=(Fo^2^+2Fc^2^)/3'
_refine_ls_weighting_scheme calc
_refine_ls_wR_factor_gt 0.4694
_refine_ls_wR_factor_ref 0.5124
_reflns_Friedel_coverage 0.000
_reflns_Friedel_fraction_full .
_reflns_Friedel_fraction_max .
_reflns_number_gt 728
_reflns_number_total 1485
_reflns_threshold_expression 'I > 2\s(I)'
_cod_data_source_file zsm5_ChemEurJ.cif
_cod_data_source_block z1b
_cod_original_cell_volume 5539(15)
_cod_database_code 1548623
_shelx_shelxl_version_number 2016/6
_shelx_space_group_comment
;
The symmetry employed for this shelxl refinement is uniquely defined
by the following loop, which should always be used as a source of
symmetry information in preference to the above space-group names.
They are only intended as comments.
;

loop_
_space_group_symop_operation_xyz
'x, y, z'
'-x+1/2, -y, z+1/2'
'-x, y+1/2, -z'
'x+1/2, -y+1/2, -z+1/2'
'-x, -y, -z'
'x-1/2, y, -z-1/2'
'x, -y-1/2, z'
'-x-1/2, y-1/2, z-1/2'

loop_
_atom_site_label
_atom_site_type_symbol
_atom_site_fract_x
_atom_site_fract_y
_atom_site_fract_z
_atom_site_U_iso_or_equiv
_atom_site_adp_type
_atom_site_occupancy
_atom_site_site_symmetry_order
_atom_site_calc_flag
_atom_site_refinement_flags_posn
_atom_site_refinement_flags_adp
_atom_site_refinement_flags_occupancy
_atom_site_disorder_assembly
_atom_site_disorder_group
Si1 Si 0.4221(8) 1.0561(5) 0.6629(8) 0.017(4) Uiso 1 1 d D . . . .
Si2 Si 0.3076(8) 1.0293(5) 0.8108(8) 0.016(4) Uiso 1 1 d D . . . .
Si3 Si 0.2809(8) 1.0625(5) 1.0299(8) 0.011(4) Uiso 1 1 d D . . . .
Si4 Si 0.1205(8) 1.0644(4) 1.0270(7) 0.009(4) Uiso 1 1 d D . . . .
Si5 Si 0.0727(8) 1.0279(4) 0.8161(7) 0.004(4) Uiso 1 1 d D . . . .
Si6 Si 0.1861(8) 1.0588(5) 0.6696(7) 0.013(4) Uiso 1 1 d D . . . .
Si7 Si 0.4222(8) 0.8287(4) 0.6738(8) 0.015(4) Uiso 1 1 d D . . . .
Si8 Si 0.3080(8) 0.8703(5) 0.8153(8) 0.013(4) Uiso 1 1 d D . . . .
Si9 Si 0.2758(7) 0.8273(4) 1.0303(8) 0.005(4) Uiso 1 1 d D . . . .
Si10 Si 0.1183(7) 0.8271(4) 1.0293(7) 0.007(4) Uiso 1 1 d D . . . .
Si11 Si 0.0708(8) 0.8689(5) 0.8162(8) 0.015(4) Uiso 1 1 d D . . . .
Si12 Si 0.1869(9) 0.8274(4) 0.6800(8) 0.026(5) Uiso 1 1 d D . . . .
O1 O 0.3714(12) 1.0568(13) 0.7530(17) 0.056(9) Uiso 1 1 d D . . . .
O2 O 0.3077(19) 1.0589(11) 0.9195(10) 0.051(8) Uiso 1 1 d D . . . .
O3 O 0.2007(8) 1.0606(12) 1.026(2) 0.059(9) Uiso 1 1 d D . . . .
O4 O 0.0947(17) 1.0635(9) 0.9159(10) 0.031(7) Uiso 1 1 d D . . . .
O5 O 0.1152(12) 1.0533(13) 0.7240(16) 0.053(8) Uiso 1 1 d D . . . .
O6 O 0.2420(12) 1.0532(13) 0.7531(18) 0.053(8) Uiso 1 1 d D . . . .
O7 O 0.3759(13) 0.8453(14) 0.7655(18) 0.067(10) Uiso 1 1 d D . . . .
O8 O 0.3080(18) 0.8458(13) 0.9265(10) 0.057(9) Uiso 1 1 d D . . . .
O9 O 0.1970(7) 0.8440(10) 1.0302(17) 0.035(7) Uiso 1 1 d D . . . .
O10 O 0.091(2) 0.8385(13) 0.9203(13) 0.066(10) Uiso 1 1 d D . . . .
O11 O 0.1148(12) 0.8432(11) 0.7260(16) 0.044(8) Uiso 1 1 d D . . . .
O12 O 0.2401(13) 0.8514(12) 0.760(2) 0.060(10) Uiso 1 1 d D . . . .
O13 O 0.307(2) 0.9498(5) 0.8190(19) 0.050(8) Uiso 1 1 d D . . . .
O14 O 0.081(2) 0.9483(5) 0.8263(17) 0.044(7) Uiso 1 1 d D . . . .
O15 O 0.4197(15) 1.1265(8) 0.6071(14) 0.033(7) Uiso 1 1 d D . . . .
O16 O 0.4104(18) 0.9980(9) 0.5843(14) 0.039(7) Uiso 1 1 d D . . . .
O17 O 0.4003(19) 0.8662(8) 0.5759(13) 0.039(7) Uiso 1 1 d D . . . .
O18 O 0.1898(17) 1.1302(8) 0.6161(15) 0.045(8) Uiso 1 1 d D . . . .
O19 O 0.1905(18) 1.0001(9) 0.5902(15) 0.043(7) Uiso 1 1 d D . . . .
O20 O 0.1944(18) 0.8698(8) 0.5814(12) 0.032(7) Uiso 1 1 d D . . . .
O21 O -0.0039(8) 1.0471(9) 0.7937(15) 0.029(6) Uiso 1 1 d D . . . .
O22 O -0.0052(8) 0.8513(11) 0.7907(18) 0.046(8) Uiso 1 1 d D . . . .
O23 O 0.424(3) 0.750000 0.652(2) 0.024(9) Uiso 1 2 d DS . P . .
O24 O 0.193(2) 0.750000 0.6522(18) 0.014(7) Uiso 1 2 d DS . P . .
O25 O 0.284(3) 0.750000 1.059(2) 0.032(10) Uiso 1 2 d DS . P . .
O26 O 0.112(2) 0.750000 1.0596(19) 0.023(9) Uiso 1 2 d DS . P . .

loop_
_atom_type_symbol
_atom_type_description
_atom_type_scat_dispersion_real
_atom_type_scat_dispersion_imag
_atom_type_scat_source
O O 0.0000 0.0000 'International Tables Vol C Tables 4.2.6.8 and 6.1.1.4'
Si Si 0.0000 0.0000 'International Tables Vol C Tables 4.2.6.8 and 6.1.1.4'

loop_
_geom_angle_atom_site_label_1
_geom_angle_atom_site_label_2
_geom_angle_atom_site_label_3
_geom_angle
_geom_angle_site_symmetry_1
_geom_angle_site_symmetry_3
O1 Si1 O16 115.8(18) . .
O1 Si1 O21 107.2(15) . 6_657
O16 Si1 O21 107.6(16) . 6_657
O1 Si1 O15 110.0(16) . .
O16 Si1 O15 108.2(14) . .
O21 Si1 O15 107.7(14) 6_657 .
O13 Si2 O1 113(2) . .
O13 Si2 O6 109(2) . .
O1 Si2 O6 107.6(18) . .
O13 Si2 O2 107.6(14) . .
O1 Si2 O2 109.5(15) . .
O6 Si2 O2 110.5(18) . .
O3 Si3 O19 110.7(17) . 2_575
O3 Si3 O20 109.8(17) . 2_575
O19 Si3 O20 108.9(15) 2_575 2_575
O3 Si3 O2 107(2) . .
O19 Si3 O2 109.5(15) 2_575 .
O20 Si3 O2 110.5(12) 2_575 .
O17 Si4 O16 111.8(16) 2_575 2_575
O17 Si4 O3 107.7(18) 2_575 .
O16 Si4 O3 110.6(17) 2_575 .
O17 Si4 O4 108.9(13) 2_575 .
O16 Si4 O4 109.5(14) 2_575 .
O3 Si4 O4 108.2(18) . .
O21 Si5 O5 106.1(13) . .
O21 Si5 O4 108.5(16) . .
O5 Si5 O4 112.7(16) . .
O21 Si5 O14 110.3(17) . .
O5 Si5 O14 109.4(16) . .
O4 Si5 O14 109.8(12) . .
O5 Si6 O6 106.0(17) . .
O5 Si6 O19 108.3(17) . .
O6 Si6 O19 113.3(17) . .
O5 Si6 O18 108.3(14) . .
O6 Si6 O18 110.9(18) . .
O19 Si6 O18 109.7(14) . .
O22 Si7 O7 103.0(16) 6_657 .
O22 Si7 O17 111.8(18) 6_657 .
O7 Si7 O17 114.0(18) . .
O22 Si7 O23 109(2) 6_657 .
O7 Si7 O23 111.3(19) . .
O17 Si7 O23 107.9(13) . .
O13 Si8 O7 110(2) . .
O13 Si8 O12 103.8(19) . .
O7 Si8 O12 116.1(18) . .
O13 Si8 O8 105.9(14) . .
O7 Si8 O8 108.2(16) . .
O12 Si8 O8 112.5(19) . .
O25 Si9 O18 106.6(13) . 2_575
O25 Si9 O8 113.6(18) . .
O18 Si9 O8 111.0(16) 2_575 .
O25 Si9 O9 107(2) . .
O18 Si9 O9 108.0(16) 2_575 .
O8 Si9 O9 110.1(18) . .
O26 Si10 O15 110.4(13) . 2_575
O26 Si10 O9 106(2) . .
O15 Si10 O9 109.6(15) 2_575 .
O26 Si10 O10 110.6(16) . .
O15 Si10 O10 112.1(18) 2_575 .
O9 Si10 O10 108(2) . .
O22 Si11 O11 106.3(14) . .
O22 Si11 O10 110(2) . .
O11 Si11 O10 115(2) . .
O22 Si11 O14 110.5(18) . .
O11 Si11 O14 108.6(16) . .
O10 Si11 O14 105.5(15) . .
O24 Si12 O12 113.8(19) . .
O24 Si12 O11 111(2) . .
O12 Si12 O11 105.5(18) . .
O24 Si12 O20 107.7(11) . .
O12 Si12 O20 110.9(17) . .
O11 Si12 O20 108.2(17) . .
Si1 O1 Si2 152(2) . .
Si2 O2 Si3 153(2) . .
Si3 O3 Si4 175(2) . .
Si5 O4 Si4 154.3(14) . .
Si6 O5 Si5 148.8(19) . .
Si2 O6 Si6 160(2) . .
Si8 O7 Si7 153(2) . .
Si8 O8 Si9 156(3) . .
Si10 O9 Si9 155.9(15) . .
Si11 O10 Si10 165(2) . .
Si11 O11 Si12 149.3(19) . .
Si8 O12 Si12 164(3) . .
Si8 O13 Si2 174(2) . .
Si11 O14 Si5 164(2) . .
Si1 O15 Si10 147.0(18) . 2_574
Si4 O16 Si1 162(2) 2_574 .
Si4 O17 Si7 146.3(15) 2_574 .
Si9 O18 Si6 145.5(18) 2_574 .
Si3 O19 Si6 160(2) 2_574 .
Si12 O20 Si3 147.8(16) . 2_574
Si1 O21 Si5 146.4(16) 6_557 .
Si7 O22 Si11 149.2(19) 6_557 .
Si7 O23 Si7 158(2) . 7_575
Si12 O24 Si12 151.1(19) 7_575 .
Si9 O25 Si9 149(2) 7_575 .
Si10 O26 Si10 149(2) 7_575 .

loop_
_geom_bond_atom_site_label_1
_geom_bond_atom_site_label_2
_geom_bond_distance
_geom_bond_site_symmetry_2
Si1 O1 1.604(10) .
Si1 O16 1.608(9) .
Si1 O21 1.608(10) 6_657
Si1 O15 1.610(10) .
Si2 O13 1.599(9) .
Si2 O1 1.605(10) .
Si2 O6 1.608(10) .
Si2 O2 1.611(10) .
Si3 O3 1.608(10) .
Si3 O19 1.610(10) 2_575
Si3 O20 1.612(10) 2_575
Si3 O2 1.614(10) .
Si4 O17 1.603(10) 2_575
Si4 O16 1.606(10) 2_575
Si4 O3 1.608(10) .
Si4 O4 1.615(10) .
Si5 O21 1.610(10) .
Si5 O5 1.611(10) .
Si5 O4 1.611(9) .
Si5 O14 1.612(9) .
Si6 O5 1.609(10) .
Si6 O6 1.610(10) .
Si6 O19 1.612(9) .
Si6 O18 1.614(10) .
Si7 O22 1.599(10) 6_657
Si7 O7 1.603(10) .
Si7 O17 1.606(10) .
Si7 O23 1.609(8) .
Si8 O13 1.599(9) .
Si8 O7 1.603(10) .
Si8 O12 1.605(10) .
Si8 O8 1.609(10) .
Si9 O25 1.611(9) .
Si9 O18 1.611(10) 2_575
Si9 O8 1.612(10) .
Si9 O9 1.613(10) .
Si10 O26 1.608(9) .
Si10 O15 1.611(10) 2_575
Si10 O9 1.612(10) .
Si10 O10 1.614(10) .
Si11 O22 1.603(10) .
Si11 O11 1.608(10) .
Si11 O10 1.610(9) .
Si11 O14 1.612(10) .
Si12 O24 1.604(9) .
Si12 O12 1.606(10) .
Si12 O11 1.608(10) .
Si12 O20 1.609(10) .
